data_4320178
loop_
_publ_author_name
'Thomas Clifford'
'Andrew Danby'
'Jos\'e M. Llinares'
'Susan Mason'
'Nathaniel W. Alcock'
'Douglas Powell'
'Juan A. Aguilar'
'Enrique Garc\'ia-Espa\~na'
'Kristin Bowman-James'

_publ_contact_author
;
    Prof. Kristin Bowman-James
    Department of Chemistry
    University of Kansas
    2010 Malott Hall
    1251 Wescoe Hall Dr.
    Lawrence, KS  66045-7582  USA
;
_publ_contact_author_email kbowmanjames@ku.edu
_publ_contact_author_fax 1(785)8645396
_publ_contact_author_phone 1(785)8644673
_publ_section_title
;
 Anion Binding with Two Polyammonium Macrocycles of Different
 Dimensionality
;
_journal_name_full 'Inorganic Chemistry'
_journal_page_first 4710
_journal_page_last 4720
_journal_paper_doi 10.1021/ic010135l
_journal_volume 40
_journal_year 2001
_chemical_formula_moiety '(C36 H54 N8) 12.64(H2 O)'
_chemical_formula_sum 'C36 H79.27 N8 O12.64'
_chemical_formula_weight 826.50
_chemical_name_systematic
;
  ?
;
_space_group_IT_number 9
_symmetry_cell_setting monoclinic
_symmetry_space_group_name_Hall 'C -2yc'
_symmetry_space_group_name_H-M 'C 1 c 1'
_atom_sites_solution_hydrogens geom
_atom_sites_solution_primary direct
_atom_sites_solution_secondary difmap
_audit_creation_method SHELXL-97
_cell_angle_alpha 90.00
_cell_angle_beta 100.325(2)
_cell_angle_gamma 90.00
_cell_formula_units_Z 4
_cell_length_a 10.6236(9)
_cell_length_b 18.5875(15)
_cell_length_c 23.978(2)
_cell_measurement_reflns_used 7176
_cell_measurement_temperature 173(2)
_cell_measurement_theta_max 24.0
_cell_measurement_theta_min 2.0
_cell_volume 4658.2(7)
_computing_structure_refinement 'SHELXL-97 (Sheldrick, 1997)'
_computing_structure_solution 'SHELXS-97 (Sheldrick, 1990)'
_diffrn_ambient_temperature 173(2)
_diffrn_measured_fraction_theta_full 1.000
_diffrn_measured_fraction_theta_max 1.000
_diffrn_measurement_device_type 'Bruker SMART/P4'
_diffrn_measurement_method '\f scan frames'
_diffrn_radiation_monochromator graphite
_diffrn_radiation_source 'sealed tube'
_diffrn_radiation_type MoK\a
_diffrn_radiation_wavelength 0.71073
_diffrn_reflns_av_R_equivalents 0.0409
_diffrn_reflns_av_sigmaI/netI 0.0543
_diffrn_reflns_limit_h_max 11
_diffrn_reflns_limit_h_min -12
_diffrn_reflns_limit_k_max 22
_diffrn_reflns_limit_k_min -22
_diffrn_reflns_limit_l_max 29
_diffrn_reflns_limit_l_min -28
_diffrn_reflns_number 14205
_diffrn_reflns_theta_full 25.00
_diffrn_reflns_theta_max 25.50
_diffrn_reflns_theta_min 2.24
_exptl_absorpt_coefficient_mu 0.089
_exptl_absorpt_correction_T_max 0.9895
_exptl_absorpt_correction_T_min 0.9571
_exptl_absorpt_correction_type empirical
_exptl_crystal_colour colorless
_exptl_crystal_density_diffrn 1.179
_exptl_crystal_density_method 'not measured'
_exptl_crystal_description prism
_exptl_crystal_F_000 1809
_exptl_crystal_size_max 0.50
_exptl_crystal_size_mid 0.30
_exptl_crystal_size_min 0.12
_refine_diff_density_max 0.459
_refine_diff_density_min -0.288
_refine_diff_density_rms 0.050
_refine_ls_abs_structure_details 'Flack H D (1983), Acta Cryst. A39, 876-881'
_refine_ls_abs_structure_Flack 0.3(15)
_refine_ls_extinction_method none
_refine_ls_goodness_of_fit_ref 1.008
_refine_ls_hydrogen_treatment mixed
_refine_ls_matrix_type full
_refine_ls_number_parameters 542
_refine_ls_number_reflns 7714
_refine_ls_number_restraints 20
_refine_ls_restrained_S_all 1.059
_refine_ls_R_factor_all 0.0804
_refine_ls_R_factor_gt 0.0587
_refine_ls_shift/su_max 0.000
_refine_ls_shift/su_mean 0.000
_refine_ls_structure_factor_coef Fsqd
_refine_ls_weighting_details 'calc w=1/[\s^2^(Fo^2^)+(0.1040P)^2^+0.0000P] where P=(Fo^2^+2Fc^2^)/3'
_refine_ls_weighting_scheme calc
_refine_ls_wR_factor_gt 0.1534
_refine_ls_wR_factor_ref 0.1674
_reflns_number_gt 5663
_reflns_number_total 7714
_reflns_threshold_expression >2sigma(I)
_cod_data_source_file ic010135l_4.cif
_cod_data_source_block compound_3
_cod_database_code 4320178

loop_
_symmetry_equiv_pos_as_xyz
'x, y, z'
'x, -y, z+1/2'
'x+1/2, y+1/2, z'
'x+1/2, -y+1/2, z+1/2'

loop_
_atom_site_label
_atom_site_type_symbol
_atom_site_fract_x
_atom_site_fract_y
_atom_site_fract_z
_atom_site_U_iso_or_equiv
_atom_site_adp_type
_atom_site_occupancy
_atom_site_symmetry_multiplicity
_atom_site_calc_flag
_atom_site_refinement_flags
_atom_site_disorder_assembly
_atom_site_disorder_group
N1 N 0.7587(3) 0.63820(17) 0.19622(14) 0.0390(7) Uani 1 1 d . . .
C2 C 0.8702(4) 0.6546(2) 0.17153(18) 0.0425(9) Uani 1 1 d . . .
H2A H 0.8827 0.7074 0.1716 0.051 Uiso 1 1 calc R . .
H2B H 0.8552 0.6381 0.1316 0.051 Uiso 1 1 calc R . .
C3 C 0.9907(4) 0.6194(2) 0.20326(17) 0.0394(9) Uani 1 1 d . . .
H3A H 1.0178 0.6436 0.2402 0.047 Uiso 1 1 calc R . .
H3B H 0.9735 0.5682 0.2105 0.047 Uiso 1 1 calc R . .
N4 N 1.0935(3) 0.62465(18) 0.16934(15) 0.0444(8) Uani 1 1 d . . .
H4 H 1.0663 0.6046 0.1352 0.053 Uiso 1 1 d R . .
C5 C 1.2130(4) 0.5894(2) 0.19556(19) 0.0483(10) Uani 1 1 d . . .
H5A H 1.2748 0.5932 0.1693 0.058 Uiso 1 1 calc R . .
H5B H 1.1955 0.5376 0.2002 0.058 Uiso 1 1 calc R . .
C6 C 1.2749(3) 0.6195(2) 0.25262(18) 0.0385(9) Uani 1 1 d . . .
C7 C 1.2545(3) 0.58830(18) 0.30254(18) 0.0382(9) Uani 1 1 d . . .
H7 H 1.2018 0.5468 0.3008 0.046 Uiso 1 1 calc R . .
C8 C 1.3517(4) 0.6805(2) 0.25539(19) 0.0436(10) Uani 1 1 d . . .
H8 H 1.3647 0.7032 0.2214 0.052 Uiso 1 1 calc R . .
C9 C 1.4097(4) 0.7088(2) 0.3074(2) 0.0469(10) Uani 1 1 d . . .
H9 H 1.4640 0.7496 0.3090 0.056 Uiso 1 1 calc R . .
C10 C 1.3873(4) 0.6767(2) 0.35688(19) 0.0455(10) Uani 1 1 d . . .
H10 H 1.4259 0.6965 0.3924 0.055 Uiso 1 1 calc R . .
C11 C 1.3099(4) 0.6163(2) 0.35599(18) 0.0420(9) Uani 1 1 d . . .
C12 C 1.2882(4) 0.5816(2) 0.4096(2) 0.0549(12) Uani 1 1 d . . .
H12A H 1.2577 0.5319 0.4007 0.066 Uiso 1 1 calc R . .
H12B H 1.3715 0.5783 0.4357 0.066 Uiso 1 1 calc R . .
N13 N 1.1985(4) 0.6171(2) 0.43915(16) 0.0559(10) Uani 1 1 d . . .
H13 H 1.2225 0.6632 0.4458 0.067 Uiso 1 1 d R . .
C14 C 1.0712(4) 0.6160(3) 0.40851(19) 0.0552(11) Uani 1 1 d . . .
H14A H 1.0448 0.5658 0.3990 0.066 Uiso 1 1 calc R . .
H14B H 1.0667 0.6430 0.3726 0.066 Uiso 1 1 calc R . .
C15 C 0.9788(4) 0.6506(2) 0.44460(19) 0.0482(10) Uani 1 1 d . . .
H15A H 1.0026 0.6332 0.4841 0.058 Uiso 1 1 calc R . .
H15B H 0.9914 0.7034 0.4451 0.058 Uiso 1 1 calc R . .
N16 N 0.8452(3) 0.63549(15) 0.42476(14) 0.0379(7) Uani 1 1 d . . .
C17 C 0.7627(4) 0.68639(19) 0.44795(17) 0.0388(9) Uani 1 1 d . . .
H17A H 0.7970 0.6939 0.4887 0.047 Uiso 1 1 calc R . .
H17B H 0.6761 0.6653 0.4447 0.047 Uiso 1 1 calc R . .
C18 C 0.7524(4) 0.7583(2) 0.41806(17) 0.0420(9) Uani 1 1 d . . .
H18A H 0.8384 0.7744 0.4128 0.050 Uiso 1 1 calc R . .
H18B H 0.6978 0.7536 0.3802 0.050 Uiso 1 1 calc R . .
N19 N 0.6968(3) 0.81166(16) 0.45181(15) 0.0438(8) Uani 1 1 d . . .
H19 H 0.6187 0.7961 0.4559 0.053 Uiso 1 1 d R . .
C20 C 0.6842(4) 0.88380(19) 0.42710(19) 0.0452(10) Uani 1 1 d . . .
H20A H 0.7703 0.9010 0.4231 0.054 Uiso 1 1 calc R . .
H20B H 0.6516 0.9165 0.4539 0.054 Uiso 1 1 calc R . .
C21 C 0.5970(3) 0.88932(16) 0.36998(16) 0.0338(8) Uani 1 1 d . . .
C22 C 0.6470(4) 0.88708(17) 0.32036(17) 0.0369(9) Uani 1 1 d . . .
H22 H 0.7369 0.8824 0.3228 0.044 Uiso 1 1 calc R . .
C23 C 0.4661(4) 0.89779(17) 0.36596(17) 0.0368(8) Uani 1 1 d . . .
H23 H 0.4300 0.8999 0.3994 0.044 Uiso 1 1 calc R . .
C24 C 0.3873(4) 0.9032(2) 0.31330(18) 0.0418(9) Uani 1 1 d . . .
H24 H 0.2976 0.9087 0.3110 0.050 Uiso 1 1 calc R . .
C25 C 0.4387(4) 0.90073(18) 0.26404(17) 0.0399(9) Uani 1 1 d . . .
H25 H 0.3843 0.9054 0.2282 0.048 Uiso 1 1 calc R . .
C26 C 0.5694(4) 0.89143(18) 0.26716(16) 0.0356(8) Uani 1 1 d . . .
C27 C 0.6252(5) 0.8879(2) 0.21316(19) 0.0495(11) Uani 1 1 d . . .
H27A H 0.5825 0.9247 0.1864 0.059 Uiso 1 1 calc R . .
H27B H 0.7171 0.9006 0.2224 0.059 Uiso 1 1 calc R . .
N28 N 0.6130(4) 0.81902(18) 0.18512(16) 0.0581(10) Uani 1 1 d . . .
H28 H 0.6414 0.8238 0.1521 0.070 Uiso 1 1 d R . .
C29 C 0.6834(4) 0.7605(2) 0.21594(19) 0.0505(10) Uani 1 1 d . . .
H29A H 0.6543 0.7528 0.2525 0.061 Uiso 1 1 calc R . .
H29B H 0.7760 0.7716 0.2239 0.061 Uiso 1 1 calc R . .
C30 C 0.6583(4) 0.6928(2) 0.1789(2) 0.0470(10) Uani 1 1 d . . .
H30A H 0.5739 0.6724 0.1822 0.056 Uiso 1 1 calc R . .
H30B H 0.6562 0.7059 0.1387 0.056 Uiso 1 1 calc R . .
C31 C 0.7099(4) 0.5676(2) 0.1730(2) 0.0475(10) Uani 1 1 d . . .
H31A H 0.7835 0.5355 0.1713 0.057 Uiso 1 1 calc R . .
H31B H 0.6632 0.5746 0.1338 0.057 Uiso 1 1 calc R . .
C32 C 0.6204(5) 0.5306(2) 0.20810(19) 0.0538(12) Uani 1 1 d . . .
H32A H 0.6706 0.5127 0.2442 0.065 Uiso 1 1 calc R . .
H32B H 0.5566 0.5656 0.2171 0.065 Uiso 1 1 calc R . .
N33 N 0.5549(4) 0.47016(19) 0.17525(17) 0.0560(10) Uani 1 1 d . . .
H33 H 0.6147 0.4383 0.1691 0.067 Uiso 1 1 d R . .
C34 C 0.4642(4) 0.4338(2) 0.2005(2) 0.0557(11) Uani 1 1 d . . .
H34A H 0.4232 0.3968 0.1736 0.067 Uiso 1 1 calc R . .
H34B H 0.3969 0.4686 0.2060 0.067 Uiso 1 1 calc R . .
C35 C 0.5121(3) 0.3977(2) 0.25657(18) 0.0404(9) Uani 1 1 d . . .
C36 C 0.5053(3) 0.43090(19) 0.30664(19) 0.0397(9) Uani 1 1 d . . .
H36 H 0.4716 0.4783 0.3059 0.048 Uiso 1 1 calc R . .
C37 C 0.5626(4) 0.3282(2) 0.2580(2) 0.0466(10) Uani 1 1 d . . .
H37 H 0.5687 0.3043 0.2236 0.056 Uiso 1 1 calc R . .
C38 C 0.6035(4) 0.2942(2) 0.3090(2) 0.0476(10) Uani 1 1 d . . .
H38 H 0.6371 0.2468 0.3095 0.057 Uiso 1 1 calc R . .
C39 C 0.5963(4) 0.3284(2) 0.35949(19) 0.0450(10) Uani 1 1 d . . .
H39 H 0.6255 0.3047 0.3946 0.054 Uiso 1 1 calc R . .
C40 C 0.5459(4) 0.39799(19) 0.35874(17) 0.0394(9) Uani 1 1 d . . .
C41 C 0.5367(4) 0.4358(2) 0.4137(2) 0.0515(11) Uani 1 1 d . . .
H41A H 0.4678 0.4722 0.4061 0.062 Uiso 1 1 calc R . .
H41B H 0.5117 0.4001 0.4404 0.062 Uiso 1 1 calc R . .
N42 N 0.6549(3) 0.47139(17) 0.44127(15) 0.0481(9) Uani 1 1 d . . .
H42 H 0.7177 0.4383 0.4479 0.058 Uiso 1 1 d R . .
C43 C 0.6966(4) 0.5294(2) 0.40866(18) 0.0453(10) Uani 1 1 d . . .
H43A H 0.6290 0.5666 0.4007 0.054 Uiso 1 1 calc R . .
H43B H 0.7139 0.5109 0.3721 0.054 Uiso 1 1 calc R . .
C44 C 0.8182(4) 0.56188(19) 0.44301(18) 0.0420(9) Uani 1 1 d . . .
H44A H 0.8100 0.5631 0.4835 0.050 Uiso 1 1 calc R . .
H44B H 0.8916 0.5304 0.4395 0.050 Uiso 1 1 calc R . .
O1S O 0.8519(14) 0.5936(8) 0.3112(6) 0.094(4) Uani 0.306(11) 1 d P A 1
H1SA H 0.7955 0.6021 0.2791 0.113 Uiso 0.306(11) 1 d PR A 1
H1SB H 0.8502 0.6069 0.3471 0.113 Uiso 0.306(11) 1 d PR A 1
O2S O 0.715(2) 0.6404(13) 0.3120(10) 0.094(4) Uani 0.181(9) 1 d P B 2
H2SA H 0.7280 0.6397 0.2760 0.113 Uiso 0.181(9) 1 d PR B 2
H2SB H 0.7841 0.6382 0.3398 0.113 Uiso 0.181(9) 1 d PR B 2
O3S O 0.865(3) 0.6728(18) 0.3125(12) 0.094(4) Uani 0.148(9) 1 d P C 3
H3SA H 0.8121 0.6496 0.2848 0.113 Uiso 0.148(9) 1 d PR C 3
H3SB H 0.8752 0.6532 0.3473 0.113 Uiso 0.148(9) 1 d PR C 3
O1W O 1.1296(6) 0.7678(4) 0.1376(3) 0.074(2) Uani 0.532(7) 1 d P D 1
H1WA H 1.1176 0.7221 0.1477 0.089 Uiso 0.532(7) 1 d PR D 1
H1WB H 1.0721 0.7759 0.1058 0.089 Uiso 0.532(7) 1 d PR D 1
O1W' O 0.5276(11) 0.6805(6) 0.5784(5) 0.102(4) Uani 0.468(7) 1 d P D 2
H1WC H 0.4452 0.6783 0.5826 0.122 Uiso 0.468(7) 1 d PR D 2
H1WD H 0.5471 0.6390 0.5627 0.122 Uiso 0.468(7) 1 d PR D 2
O2W O 0.9912(3) 0.52978(16) 0.07551(13) 0.0571(8) Uani 1 1 d . . .
H2WA H 1.0630 0.5062 0.0716 0.068 Uiso 1 1 d R . .
H2WB H 0.9330 0.5011 0.0874 0.068 Uiso 1 1 d R . .
O3W O 1.1915(3) 0.53916(15) 0.53832(13) 0.0539(8) Uani 1 1 d . . .
H3WA H 1.1822 0.5702 0.5091 0.065 Uiso 1 1 d R . .
H3WB H 1.2605 0.5117 0.5509 0.065 Uiso 1 1 d R . .
O4W O 1.1410(4) 0.78531(19) 0.51900(15) 0.0746(10) Uani 1 1 d . . .
H4WA H 1.2143 0.8107 0.5236 0.090 Uiso 1 1 d R . .
H4WB H 1.0844 0.7943 0.5419 0.090 Uiso 1 1 d R . .
O5W O 0.9044(4) 0.82664(17) 0.54777(14) 0.0668(9) Uani 1 1 d . . .
H5WA H 0.8296 0.8185 0.5244 0.080 Uiso 1 1 d R . .
H5WB H 0.8872 0.7915 0.5711 0.080 Uiso 1 1 d R . .
O6W O 0.4566(7) 0.7630(4) 0.4793(3) 0.066(2) Uani 0.468(7) 1 d P D 2
H6WA H 0.4784 0.7362 0.5109 0.080 Uiso 0.468(7) 1 d PR D 2
H6WB H 0.3999 0.7405 0.4526 0.080 Uiso 0.468(7) 1 d PR D 2
O6W' O 0.9504(9) 0.7939(6) 0.0393(5) 0.112(3) Uani 0.532(7) 1 d P D 1
H6WC H 0.8842 0.8055 0.0563 0.135 Uiso 0.532(7) 1 d PR D 1
H6WD H 0.9887 0.8367 0.0371 0.135 Uiso 0.532(7) 1 d PR D 1
O7W O 0.3481(7) 0.7819(2) 0.1204(2) 0.1254(17) Uani 1 1 d U . .
H7WA H 0.4266 0.7928 0.1396 0.150 Uiso 1 1 d R . .
H7WB H 0.2677 0.7774 0.1269 0.150 Uiso 1 1 d R . .
O8W O 0.7471(4) 0.82894(18) 0.09001(15) 0.0866(13) Uani 1 1 d . . .
H8WA H 0.7301 0.8750 0.0796 0.104 Uiso 1 1 d R . .
H8WB H 0.7130 0.7926 0.0675 0.104 Uiso 1 1 d R . .
O9W O 0.4147(3) 0.53045(16) 0.07637(14) 0.0603(8) Uani 1 1 d . . .
H9WA H 0.4683 0.5156 0.1077 0.072 Uiso 1 1 d R . .
H9WB H 0.4191 0.5788 0.0784 0.072 Uiso 1 1 d R . .
O10W O 0.8149(3) 0.42844(17) 0.10483(15) 0.0664(9) Uani 1 1 d . . .
H10D H 0.8061 0.3804 0.1012 0.080 Uiso 1 1 d R . .
H10E H 0.7432 0.4366 0.0793 0.080 Uiso 1 1 d R . .
O11W O 0.5775(4) 0.5598(3) 0.53102(18) 0.1020(14) Uani 1 1 d U . .
H11D H 0.5963 0.5277 0.5056 0.122 Uiso 1 1 d R . .
H11E H 0.5266 0.5282 0.5448 0.122 Uiso 1 1 d R . .
O12W O 0.8439(5) 0.3734(3) 0.50206(18) 0.1049(15) Uani 1 1 d U . .
H12D H 0.8789 0.4074 0.5268 0.126 Uiso 1 1 d R . .
H12E H 0.8993 0.3373 0.4999 0.126 Uiso 1 1 d R . .

loop_
_atom_site_aniso_label
_atom_site_aniso_U_11
_atom_site_aniso_U_22
_atom_site_aniso_U_33
_atom_site_aniso_U_23
_atom_site_aniso_U_13
_atom_site_aniso_U_12
N1 0.0300(16) 0.0450(18) 0.0426(18) -0.0020(14) 0.0083(14) -0.0020(13)
C2 0.047(2) 0.042(2) 0.042(2) 0.0002(17) 0.0156(19) 0.0076(17)
C3 0.037(2) 0.0416(19) 0.041(2) -0.0039(17) 0.0112(18) -0.0016(16)
N4 0.0353(18) 0.0530(19) 0.047(2) -0.0108(16) 0.0118(16) 0.0055(14)
C5 0.043(2) 0.047(2) 0.057(3) -0.010(2) 0.014(2) 0.0061(18)
C6 0.0238(18) 0.0382(19) 0.056(2) -0.0045(18) 0.0128(18) 0.0049(15)
C7 0.0281(19) 0.0275(17) 0.060(3) -0.0008(17) 0.0095(19) 0.0022(14)
C8 0.031(2) 0.044(2) 0.058(3) 0.0055(19) 0.0150(19) 0.0054(16)
C9 0.037(2) 0.0339(19) 0.070(3) -0.003(2) 0.010(2) -0.0046(16)
C10 0.042(2) 0.035(2) 0.056(3) -0.0066(19) 0.000(2) 0.0051(17)
C11 0.042(2) 0.0335(19) 0.050(2) 0.0078(17) 0.0065(19) 0.0128(16)
C12 0.059(3) 0.050(2) 0.055(3) 0.013(2) 0.010(2) 0.017(2)
N13 0.055(2) 0.053(2) 0.061(2) 0.0107(18) 0.014(2) 0.0088(17)
C14 0.062(3) 0.062(3) 0.047(3) 0.008(2) 0.023(2) -0.008(2)
C15 0.047(3) 0.045(2) 0.052(3) 0.0033(19) 0.006(2) 0.0007(18)
N16 0.0389(18) 0.0328(15) 0.0435(19) 0.0000(14) 0.0113(15) 0.0027(13)
C17 0.047(2) 0.0330(18) 0.038(2) 0.0002(16) 0.0124(18) 0.0041(16)
C18 0.045(2) 0.040(2) 0.041(2) -0.0050(17) 0.0076(19) 0.0035(17)
N19 0.0445(19) 0.0330(16) 0.052(2) -0.0040(15) 0.0046(16) 0.0033(14)
C20 0.047(2) 0.0284(19) 0.056(3) -0.0064(17) -0.002(2) -0.0003(16)
C21 0.036(2) 0.0187(15) 0.045(2) -0.0020(15) 0.0036(17) -0.0009(13)
C22 0.0315(19) 0.0201(15) 0.061(3) -0.0023(16) 0.0116(19) 0.0008(14)
C23 0.042(2) 0.0308(18) 0.040(2) -0.0017(16) 0.0127(18) 0.0041(15)
C24 0.031(2) 0.0371(19) 0.058(3) 0.0005(18) 0.0087(19) 0.0068(15)
C25 0.041(2) 0.0299(18) 0.045(2) 0.0018(16) -0.0015(19) 0.0027(15)
C26 0.041(2) 0.0248(16) 0.043(2) 0.0013(15) 0.0126(18) -0.0050(14)
C27 0.066(3) 0.038(2) 0.051(3) 0.0040(19) 0.028(2) -0.0032(19)
N28 0.098(3) 0.0414(19) 0.043(2) 0.0050(16) 0.033(2) 0.0039(18)
C29 0.052(3) 0.054(2) 0.048(3) -0.008(2) 0.015(2) 0.005(2)
C30 0.047(2) 0.041(2) 0.056(3) -0.004(2) 0.018(2) -0.0003(18)
C31 0.043(2) 0.044(2) 0.056(3) -0.0025(19) 0.010(2) -0.0003(18)
C32 0.085(3) 0.035(2) 0.047(2) 0.0048(18) 0.025(2) 0.003(2)
N33 0.042(2) 0.053(2) 0.070(3) -0.0012(19) 0.0011(19) -0.0036(16)
C34 0.049(3) 0.055(3) 0.058(3) 0.009(2) -0.005(2) -0.004(2)
C35 0.0244(19) 0.0360(19) 0.057(3) -0.0013(18) -0.0035(18) -0.0025(14)
C36 0.0249(19) 0.0289(17) 0.065(3) 0.0019(18) 0.0084(19) -0.0021(14)
C37 0.042(2) 0.038(2) 0.057(3) -0.0138(19) 0.001(2) -0.0025(17)
C38 0.042(2) 0.0328(18) 0.066(3) -0.0017(19) 0.004(2) 0.0034(17)
C39 0.034(2) 0.042(2) 0.059(3) 0.0083(19) 0.0083(19) 0.0004(16)
C40 0.032(2) 0.0371(19) 0.053(3) 0.0000(18) 0.0191(19) -0.0065(15)
C41 0.045(2) 0.058(2) 0.058(3) -0.001(2) 0.028(2) -0.005(2)
N42 0.053(2) 0.0406(17) 0.055(2) -0.0067(16) 0.0239(18) -0.0056(15)
C43 0.052(2) 0.036(2) 0.049(2) -0.0055(18) 0.011(2) -0.0007(17)
C44 0.046(2) 0.0347(19) 0.048(2) 0.0045(17) 0.0165(19) 0.0058(17)
O1S 0.095(8) 0.110(9) 0.071(7) -0.012(6) -0.003(6) 0.008(6)
O2S 0.095(8) 0.110(9) 0.071(7) -0.012(6) -0.003(6) 0.008(6)
O3S 0.095(8) 0.110(9) 0.071(7) -0.012(6) -0.003(6) 0.008(6)
O1W 0.069(4) 0.091(5) 0.060(4) 0.021(4) 0.008(3) 0.002(4)
O1W' 0.108(8) 0.114(8) 0.093(7) 0.043(6) 0.042(6) 0.027(6)
O2W 0.0455(17) 0.0601(18) 0.065(2) -0.0145(16) 0.0077(15) 0.0099(14)
O3W 0.0609(19) 0.0477(16) 0.0582(19) 0.0162(14) 0.0245(16) 0.0112(13)
O4W 0.081(3) 0.075(2) 0.069(2) 0.0030(18) 0.017(2) -0.0221(19)
O5W 0.085(2) 0.0519(17) 0.0563(19) 0.0001(15) -0.0060(17) 0.0016(16)
O6W 0.083(5) 0.065(4) 0.061(5) 0.008(4) 0.039(4) 0.019(4)
O6W' 0.091(6) 0.128(8) 0.117(8) 0.016(7) 0.015(6) -0.010(5)
O7W 0.221(5) 0.072(2) 0.078(3) 0.000(2) 0.013(3) 0.031(3)
O8W 0.157(4) 0.0466(17) 0.064(2) -0.0042(16) 0.041(2) -0.027(2)
O9W 0.0478(18) 0.0626(18) 0.067(2) 0.0226(16) -0.0009(15) -0.0018(14)
O10W 0.081(2) 0.0525(17) 0.068(2) -0.0023(16) 0.0176(19) 0.0141(16)
O11W 0.077(3) 0.164(4) 0.074(2) -0.038(3) 0.037(2) -0.044(2)
O12W 0.117(3) 0.125(3) 0.072(2) -0.006(2) 0.015(2) -0.060(3)

loop_
_atom_type_symbol
_atom_type_description
_atom_type_scat_dispersion_real
_atom_type_scat_dispersion_imag
_atom_type_scat_source
C C 0.0033 0.0016 'International Tables Vol C Tables 4.2.6.8 and 6.1.1.4'
H H 0.0000 0.0000 'International Tables Vol C Tables 4.2.6.8 and 6.1.1.4'
N N 0.0061 0.0033 'International Tables Vol C Tables 4.2.6.8 and 6.1.1.4'
O O 0.0106 0.0060 'International Tables Vol C Tables 4.2.6.8 and 6.1.1.4'

loop_
_geom_angle_atom_site_label_1
_geom_angle_atom_site_label_2
_geom_angle_atom_site_label_3
_geom_angle
_geom_angle_site_symmetry_1
_geom_angle_site_symmetry_3
_geom_angle_publ_flag
C2 N1 C30 110.0(3) . . ?
C2 N1 C31 106.9(3) . . ?
C30 N1 C31 108.4(3) . . ?
N1 C2 C3 112.5(3) . . ?
N4 C3 C2 109.6(3) . . ?
C5 N4 C3 113.8(3) . . ?
N4 C5 C6 115.1(3) . . ?
C7 C6 C8 118.8(4) . . ?
C7 C6 C5 121.1(3) . . ?
C8 C6 C5 120.0(4) . . ?
C6 C7 C11 121.8(3) . . ?
C6 C8 C9 120.8(4) . . ?
C10 C9 C8 119.3(4) . . ?
C9 C10 C11 121.8(4) . . ?
C10 C11 C7 117.5(4) . . ?
C10 C11 C12 121.2(4) . . ?
C7 C11 C12 121.3(4) . . ?
N13 C12 C11 116.2(3) . . ?
C14 N13 C12 113.0(4) . . ?
N13 C14 C15 110.1(4) . . ?
N16 C15 C14 114.7(4) . . ?
C15 N16 C17 111.7(3) . . ?
C15 N16 C44 108.3(3) . . ?
C17 N16 C44 108.9(3) . . ?
N16 C17 C18 112.8(3) . . ?
N19 C18 C17 109.7(3) . . ?
C20 N19 C18 114.4(3) . . ?
N19 C20 C21 115.2(3) . . ?
C23 C21 C22 118.5(3) . . ?
C23 C21 C20 121.0(4) . . ?
C22 C21 C20 120.5(3) . . ?
C21 C22 C26 121.9(3) . . ?
C21 C23 C24 120.4(4) . . ?
C25 C24 C23 120.5(3) . . ?
C24 C25 C26 120.0(4) . . ?
C25 C26 C22 118.7(3) . . ?
C25 C26 C27 120.0(4) . . ?
C22 C26 C27 121.4(4) . . ?
N28 C27 C26 114.8(3) . . ?
C27 N28 C29 115.8(4) . . ?
N28 C29 C30 107.5(4) . . ?
N1 C30 C29 111.0(4) . . ?
N1 C31 C32 113.6(3) . . ?
N33 C32 C31 109.1(3) . . ?
C34 N33 C32 115.6(4) . . ?
N33 C34 C35 116.9(4) . . ?
C36 C35 C37 118.5(4) . . ?
C36 C35 C34 121.4(4) . . ?
C37 C35 C34 120.0(4) . . ?
C35 C36 C40 122.4(3) . . ?
C38 C37 C35 120.3(4) . . ?
C37 C38 C39 120.6(4) . . ?
C38 C39 C40 119.7(4) . . ?
C36 C40 C39 118.4(4) . . ?
C36 C40 C41 121.4(4) . . ?
C39 C40 C41 120.2(4) . . ?
N42 C41 C40 114.7(3) . . ?
C43 N42 C41 114.4(3) . . ?
N42 C43 C44 108.3(3) . . ?
N16 C44 C43 113.3(3) . . ?

loop_
_geom_bond_atom_site_label_1
_geom_bond_atom_site_label_2
_geom_bond_distance
_geom_bond_site_symmetry_2
_geom_bond_publ_flag
N1 C2 1.449(5) . ?
N1 C30 1.477(5) . ?
N1 C31 1.482(5) . ?
C2 C3 1.515(6) . ?
C3 N4 1.477(5) . ?
N4 C5 1.467(5) . ?
C5 C6 1.515(6) . ?
C6 C7 1.382(6) . ?
C6 C8 1.391(6) . ?
C7 C11 1.410(6) . ?
C8 C9 1.392(6) . ?
C9 C10 1.385(6) . ?
C10 C11 1.389(6) . ?
C11 C12 1.493(6) . ?
C12 N13 1.445(6) . ?
N13 C14 1.419(6) . ?
C14 C15 1.558(6) . ?
C15 N16 1.442(5) . ?
N16 C17 1.466(5) . ?
N16 C44 1.480(5) . ?
C17 C18 1.511(5) . ?
C18 N19 1.470(5) . ?
N19 C20 1.463(5) . ?
C20 C21 1.513(6) . ?
C21 C23 1.386(5) . ?
C21 C22 1.388(5) . ?
C22 C26 1.392(5) . ?
C23 C24 1.388(6) . ?
C24 C25 1.388(6) . ?
C25 C26 1.388(5) . ?
C26 C27 1.519(6) . ?
C27 N28 1.441(5) . ?
N28 C29 1.446(6) . ?
C29 C30 1.536(6) . ?
C31 C32 1.540(6) . ?
C32 N33 1.474(6) . ?
N33 C34 1.400(6) . ?
C34 C35 1.507(6) . ?
C35 C36 1.363(6) . ?
C35 C37 1.396(6) . ?
C36 C40 1.388(6) . ?
C37 C38 1.377(6) . ?
C38 C39 1.381(6) . ?
C39 C40 1.400(5) . ?
C40 C41 1.511(6) . ?
C41 N42 1.468(6) . ?
N42 C43 1.447(5) . ?
C43 C44 1.526(6) . ?

loop_
_geom_hbond_atom_site_label_D
_geom_hbond_atom_site_label_H
_geom_hbond_atom_site_label_A
_geom_hbond_distance_DH
_geom_hbond_distance_HA
_geom_hbond_distance_DA
_geom_hbond_angle_DHA
_geom_hbond_site_symmetry_A
N4 H4 O2W 0.90 2.05 2.911(4) 159.6 .
N19 H19 O6W 0.90 2.00 2.893(8) 170.0 .
N28 H28 O8W 0.90 2.02 2.903(5) 166.0 .
N42 H42 O12W 0.90 2.08 2.903(7) 151.9 .
O1S H1SA N1 0.90 2.07 2.878(15) 149.3 .
O1S H1SB N16 0.90 1.95 2.846(15) 179.6 .
O2S H2SA N1 0.90 2.00 2.90(3) 179.5 .
O2S H2SB N16 0.90 2.02 2.81(2) 144.8 .
O3S H3SA N1 0.90 2.11 2.89(3) 144.2 .
O3S H3SB N16 0.90 1.97 2.82(3) 158.5 .
O1W H1WA N4 0.90 1.91 2.813(8) 179.6 .
O1W H1WB O6W' 0.90 1.89 2.794(13) 179.4 .
O1W' H1WC O8W 0.90 2.15 3.048(11) 178.3 4_465
O1W' H1WD O11W 0.90 1.71 2.613(12) 177.5 .
O2W H2WA O3W 0.90 1.90 2.765(4) 161.5 2_564
O2W H2WB O10W 0.90 1.94 2.832(5) 171.1 .
O3W H3WA N13 0.90 1.92 2.797(5) 162.8 .
O3W H3WB O9W 0.90 1.82 2.713(4) 170.8 2_665
O4W H4WA O12W 0.90 1.94 2.793(5) 157.0 3
O4W H4WB O5W 0.90 2.03 2.830(5) 146.8 .
O5W H5WA N19 0.90 2.04 2.901(5) 160.4 .
O5W H5WB O7W 0.90 1.90 2.798(6) 179.0 4_565
O6W H6WA O1W' 0.90 1.91 2.815(12) 178.8 .
O6W' H6WC O8W 0.90 1.84 2.740(11) 179.0 .
O6W' H6WD O11W 0.90 2.16 3.058(11) 179.0 4_564
O7W H7WA N28 0.90 2.14 3.040(8) 179.8 .
O7W H7WB O1W 0.90 1.54 2.444(10) 178.8 1_455
O8W H8WA O3W 0.90 1.88 2.763(5) 164.6 4_464
O8W H8WB O4W 0.90 1.93 2.827(5) 179.6 4_464
O9W H9WA N33 0.90 1.91 2.798(5) 168.2 .
O9W H9WB O5W 0.90 1.90 2.741(4) 154.4 4_464
O10W H10D O7W 0.90 1.92 2.763(5) 154.9 3_545
O10W H10E O11W 0.90 1.93 2.818(5) 170.1 2_564
O11W H11D N42 0.90 2.05 2.940(5) 168.8 .
O11W H11E O9W 0.90 1.87 2.768(5) 174.9 2_565
O12W H12D O2W 0.90 1.91 2.793(5) 166.1 2_565

loop_
_geom_torsion_atom_site_label_1
_geom_torsion_atom_site_label_2
_geom_torsion_atom_site_label_3
_geom_torsion_atom_site_label_4
_geom_torsion
_geom_torsion_site_symmetry_1
_geom_torsion_site_symmetry_2
_geom_torsion_site_symmetry_3
_geom_torsion_site_symmetry_4
_geom_torsion_publ_flag
C30 N1 C2 C3 158.8(3) . . . . ?
C31 N1 C2 C3 -83.6(4) . . . . ?
N1 C2 C3 N4 167.6(3) . . . . ?
C2 C3 N4 C5 -177.6(3) . . . . ?
C3 N4 C5 C6 -61.2(5) . . . . ?
N4 C5 C6 C7 96.1(4) . . . . ?
N4 C5 C6 C8 -82.6(4) . . . . ?
C8 C6 C7 C11 -0.3(5) . . . . ?
C5 C6 C7 C11 -179.0(3) . . . . ?
C7 C6 C8 C9 1.5(5) . . . . ?
C5 C6 C8 C9 -179.7(3) . . . . ?
C6 C8 C9 C10 -1.8(6) . . . . ?
C8 C9 C10 C11 1.0(6) . . . . ?
C9 C10 C11 C7 0.2(6) . . . . ?
C9 C10 C11 C12 179.0(4) . . . . ?
C6 C7 C11 C10 -0.6(5) . . . . ?
C6 C7 C11 C12 -179.4(3) . . . . ?
C10 C11 C12 N13 77.6(5) . . . . ?
C7 C11 C12 N13 -103.6(5) . . . . ?
C11 C12 N13 C14 66.2(5) . . . . ?
C12 N13 C14 C15 176.2(3) . . . . ?
N13 C14 C15 N16 -164.2(4) . . . . ?
C14 C15 N16 C17 -161.7(3) . . . . ?
C14 C15 N16 C44 78.4(4) . . . . ?
C15 N16 C17 C18 78.1(4) . . . . ?
C44 N16 C17 C18 -162.3(3) . . . . ?
N16 C17 C18 N19 -165.7(3) . . . . ?
C17 C18 N19 C20 179.2(3) . . . . ?
C18 N19 C20 C21 62.0(5) . . . . ?
N19 C20 C21 C23 84.9(4) . . . . ?
N19 C20 C21 C22 -96.1(4) . . . . ?
C23 C21 C22 C26 -1.5(5) . . . . ?
C20 C21 C22 C26 179.5(3) . . . . ?
C22 C21 C23 C24 0.6(5) . . . . ?
C20 C21 C23 C24 179.6(3) . . . . ?
C21 C23 C24 C25 -0.4(5) . . . . ?
C23 C24 C25 C26 1.2(5) . . . . ?
C24 C25 C26 C22 -2.0(5) . . . . ?
C24 C25 C26 C27 179.4(3) . . . . ?
C21 C22 C26 C25 2.2(5) . . . . ?
C21 C22 C26 C27 -179.2(3) . . . . ?
C25 C26 C27 N28 -80.5(5) . . . . ?
C22 C26 C27 N28 100.9(5) . . . . ?
C26 C27 N28 C29 -65.4(5) . . . . ?
C27 N28 C29 C30 -179.6(4) . . . . ?
C2 N1 C30 C29 -81.6(4) . . . . ?
C31 N1 C30 C29 161.9(3) . . . . ?
N28 C29 C30 N1 159.5(3) . . . . ?
C2 N1 C31 C32 161.5(4) . . . . ?
C30 N1 C31 C32 -80.0(4) . . . . ?
N1 C31 C32 N33 167.3(3) . . . . ?
C31 C32 N33 C34 -176.4(4) . . . . ?
C32 N33 C34 C35 -61.5(5) . . . . ?
N33 C34 C35 C36 95.8(5) . . . . ?
N33 C34 C35 C37 -85.5(5) . . . . ?
C37 C35 C36 C40 -0.4(5) . . . . ?
C34 C35 C36 C40 178.3(4) . . . . ?
C36 C35 C37 C38 0.4(6) . . . . ?
C34 C35 C37 C38 -178.3(4) . . . . ?
C35 C37 C38 C39 -0.5(6) . . . . ?
C37 C38 C39 C40 0.6(6) . . . . ?
C35 C36 C40 C39 0.5(5) . . . . ?
C35 C36 C40 C41 -179.7(3) . . . . ?
C38 C39 C40 C36 -0.5(6) . . . . ?
C38 C39 C40 C41 179.6(4) . . . . ?
C36 C40 C41 N42 -96.7(5) . . . . ?
C39 C40 C41 N42 83.1(5) . . . . ?
C40 C41 N42 C43 63.3(5) . . . . ?
C41 N42 C43 C44 178.9(3) . . . . ?
C15 N16 C44 C43 -159.9(3) . . . . ?
C17 N16 C44 C43 78.4(4) . . . . ?
N42 C43 C44 N16 -159.8(3) . . . . ?
